data_7014567
loop_
_publ_author_name
'Miyasaka, Hitoshi'
'Motokawa, Natsuko'
'Atsuumi, Ryo'
'Kamo, Hiromichi'
'Asai, Yuichiro'
'Yamashita, Masahiro'

_publ_section_title
;
 Tuning of the ionization potential of paddlewheel diruthenium(II, II)
 complexes with fluorine atoms on the benzoate ligands.
;
_journal_issue 3
_journal_name_full 'Dalton transactions (Cambridge, England : 2003)'
_journal_page_first 673
_journal_page_last 682
_journal_paper_doi 10.1039/c0dt00956c
_journal_volume 40
_journal_year 2011
_chemical_formula_moiety 'C36 H28 F8 O10 Ru2'
_chemical_formula_sum 'C36 H28 F8 O10 Ru2'
_chemical_formula_weight 974.74
_space_group_IT_number 19
_symmetry_cell_setting orthorhombic
_symmetry_Int_Tables_number 19
_symmetry_space_group_name_Hall 'P 2ac 2ab'
_symmetry_space_group_name_H-M 'P 21 21 21'
_atom_sites_solution_hydrogens geom
_atom_sites_solution_primary direct
_atom_sites_solution_secondary difmap
_cell_angle_alpha 90.0000
_cell_angle_beta 90.0000
_cell_angle_gamma 90.0000
_cell_formula_units_Z 4
_cell_length_a 12.4495(5)
_cell_length_b 15.2218(7)
_cell_length_c 18.5927(8)
_cell_measurement_reflns_used 12038
_cell_measurement_temperature 93
_cell_measurement_theta_max 27.50
_cell_measurement_theta_min 3.29
_cell_volume 3523.4(3)
_computing_cell_refinement CrystalClear
_computing_data_collection 'CrystalClear (Rigaku/MSC Inc., 2006)'
_computing_data_reduction CrystalClear
_computing_molecular_graphics 'CrystalStructure 4.0'
_computing_publication_material 'CrystalStructure 4.0 (Rigaku, 2010)'
_computing_structure_refinement 'SHELXL97 (Sheldrick, 2008)'
_computing_structure_solution 'SHELXS97 (Sheldrick, 2008)'
_diffrn_ambient_temperature 93
_diffrn_detector_area_resol_mean 7.314
_diffrn_measured_fraction_theta_full 0.983
_diffrn_measured_fraction_theta_max 0.983
_diffrn_measurement_device_type 'Rigaku Saturn70'
_diffrn_measurement_method \w
_diffrn_radiation_type 'Mo K\a'
_diffrn_radiation_wavelength 0.71070
_diffrn_reflns_av_R_equivalents 0.0171
_diffrn_reflns_limit_h_max 16
_diffrn_reflns_limit_h_min -16
_diffrn_reflns_limit_k_max 18
_diffrn_reflns_limit_k_min -17
_diffrn_reflns_limit_l_max 24
_diffrn_reflns_limit_l_min -23
_diffrn_reflns_number 28681
_diffrn_reflns_theta_full 27.48
_diffrn_reflns_theta_max 27.48
_diffrn_standards_number 0
_exptl_absorpt_coefficient_mu 0.959
_exptl_absorpt_correction_T_max 0.883
_exptl_absorpt_correction_T_min 0.759
_exptl_absorpt_correction_type multi-scan
_exptl_absorpt_process_details 'REQAB (Rigaku, 1998)'
_exptl_crystal_colour brown
_exptl_crystal_density_diffrn 1.837
_exptl_crystal_density_method 'not measured'
_exptl_crystal_description block
_exptl_crystal_F_000 1936.00
_exptl_crystal_size_max 0.150
_exptl_crystal_size_mid 0.130
_exptl_crystal_size_min 0.130
_refine_diff_density_max 0.550
_refine_diff_density_min -0.510
_refine_ls_abs_structure_details 'Flack, H. D. (1983), Acta Cryst. A39, 876-881. 3496 Friedel Pairs'
_refine_ls_abs_structure_Flack 0.155(14)
_refine_ls_extinction_method none
_refine_ls_goodness_of_fit_ref 1.066
_refine_ls_hydrogen_treatment constr
_refine_ls_number_parameters 506
_refine_ls_number_reflns 7908
_refine_ls_number_restraints 0
_refine_ls_R_factor_gt 0.0197
_refine_ls_shift/su_max 0.003
_refine_ls_structure_factor_coef Fsqd
_refine_ls_weighting_details 'w = 1/[\s^2^(Fo^2^)+(0.0269P)^2^+0.4877P] where P=(Fo^2^+2Fc^2^)/3'
_refine_ls_weighting_scheme calc
_refine_ls_wR_factor_ref 0.0441
_reflns_number_gt 7691
_reflns_number_total 7908
_reflns_threshold_expression F^2^>2.0\s(F^2^)
_cod_data_source_file C0DT00956C.TXT
_cod_data_source_block Ru2-26-F2PhCO2
_cod_database_code 7014567

loop_
_symmetry_equiv_pos_site_id
_symmetry_equiv_pos_as_xyz
1 +X,+Y,+Z
2 1/2+X,1/2-Y,-Z
3 -X,1/2+Y,1/2-Z
4 1/2-X,-Y,1/2+Z

loop_
_atom_site_label
_atom_site_type_symbol
_atom_site_fract_x
_atom_site_fract_y
_atom_site_fract_z
_atom_site_U_iso_or_equiv
_atom_site_adp_type
_atom_site_occupancy
_atom_site_symmetry_multiplicity
_atom_site_calc_flag
_atom_site_refinement_flags
_atom_site_disorder_assembly
_atom_site_disorder_group
Ru(1) Ru 0.445869(12) 0.423737(10) 0.971670(8) 0.01401(4) Uani 1.0 4 d . . .
Ru(2) Ru 0.507971(12) 0.561191(10) 0.948829(8) 0.01417(4) Uani 1.0 4 d . . .
F(1) F 0.49224(13) 0.66801(10) 1.17933(9) 0.0433(4) Uani 1.0 4 d . . .
F(2) F 0.18691(11) 0.49759(10) 1.12812(8) 0.0369(4) Uani 1.0 4 d . . .
F(3) F 0.86194(10) 0.52727(10) 0.99606(8) 0.0375(4) Uani 1.0 4 d . . .
F(4) F 0.66510(11) 0.34394(10) 1.15151(7) 0.0336(4) Uani 1.0 4 d . . .
F(5) F 0.76244(11) 0.50896(9) 0.79320(7) 0.0296(3) Uani 1.0 4 d . . .
F(6) F 0.50295(12) 0.28796(8) 0.75284(7) 0.0330(3) Uani 1.0 4 d . . .
F(7) F 0.28390(11) 0.62149(9) 0.75964(7) 0.0302(3) Uani 1.0 4 d . . .
F(8) F 0.09147(10) 0.48666(11) 0.94721(8) 0.0394(4) Uani 1.0 4 d . . .
O(1) O 0.38322(11) 0.46781(9) 1.06810(7) 0.0178(3) Uani 1.0 4 d . . .
O(2) O 0.44231(12) 0.60422(9) 1.04430(7) 0.0188(3) Uani 1.0 4 d . . .
O(3) O 0.58843(11) 0.39402(9) 1.02317(8) 0.0182(3) Uani 1.0 4 d . . .
O(4) O 0.64745(11) 0.53119(9) 1.00363(8) 0.0171(3) Uani 1.0 4 d . . .
O(5) O 0.51303(12) 0.37971(9) 0.87681(7) 0.0173(3) Uani 1.0 4 d . . .
O(6) O 0.57345(11) 0.51575(9) 0.85404(7) 0.0173(3) Uani 1.0 4 d . . .
O(7) O 0.30432(11) 0.45659(9) 0.91977(8) 0.0171(3) Uani 1.0 4 d . . .
O(8) O 0.36690(11) 0.59161(9) 0.89615(8) 0.0182(3) Uani 1.0 4 d . . .
O(9) O 0.36522(12) 0.29012(9) 1.00136(8) 0.0206(3) Uani 1.0 4 d . . .
O(10) O 0.57492(12) 0.70025(9) 0.92167(9) 0.0240(4) Uani 1.0 4 d . . .
C(1) C 0.39345(15) 0.54854(13) 1.08293(11) 0.0178(4) Uani 1.0 4 d . . .
C(2) C 0.34286(17) 0.58054(15) 1.15068(11) 0.0208(5) Uani 1.0 4 d . . .
C(3) C 0.3922(2) 0.63956(16) 1.19619(13) 0.0292(6) Uani 1.0 4 d . . .
C(4) C 0.3461(3) 0.66979(17) 1.25892(13) 0.0381(7) Uani 1.0 4 d . . .
C(5) C 0.2439(3) 0.64198(17) 1.27617(14) 0.0415(8) Uani 1.0 4 d . . .
C(6) C 0.1895(3) 0.58421(17) 1.23213(14) 0.0372(7) Uani 1.0 4 d . . .
C(7) C 0.24052(19) 0.55434(16) 1.17125(12) 0.0269(5) Uani 1.0 4 d . . .
C(8) C 0.65688(15) 0.45502(13) 1.02928(11) 0.0164(4) Uani 1.0 4 d . . .
C(9) C 0.75757(15) 0.43517(14) 1.07051(10) 0.0184(4) Uani 1.0 4 d . . .
C(10) C 0.85607(17) 0.47332(15) 1.05359(12) 0.0250(5) Uani 1.0 4 d . . .
C(11) C 0.94924(19) 0.45723(17) 1.09159(13) 0.0327(6) Uani 1.0 4 d . . .
C(12) C 0.9449(2) 0.40219(16) 1.15060(13) 0.0313(6) Uani 1.0 4 d . . .
C(13) C 0.8496(2) 0.36334(16) 1.17047(13) 0.0277(5) Uani 1.0 4 d . . .
C(14) C 0.75934(18) 0.38025(15) 1.13006(12) 0.0225(5) Uani 1.0 4 d . . .
C(15) C 0.56607(15) 0.43473(13) 0.84040(9) 0.0163(4) Uani 1.0 4 d . . .
C(16) C 0.62655(17) 0.40192(13) 0.77618(11) 0.0180(4) Uani 1.0 4 d . . .
C(17) C 0.72277(17) 0.44076(15) 0.75475(11) 0.0220(5) Uani 1.0 4 d . . .
C(18) C 0.78264(19) 0.41197(17) 0.69749(12) 0.0286(5) Uani 1.0 4 d . . .
C(19) C 0.7453(3) 0.34092(17) 0.65791(13) 0.0334(6) Uani 1.0 4 d . . .
C(20) C 0.6509(3) 0.29961(16) 0.67672(13) 0.0309(6) Uani 1.0 4 d . . .
C(21) C 0.59439(18) 0.33020(15) 0.73559(12) 0.0244(5) Uani 1.0 4 d . . .
C(22) C 0.29598(16) 0.53220(14) 0.89336(11) 0.0169(4) Uani 1.0 4 d . . .
C(23) C 0.19276(16) 0.55421(14) 0.85598(11) 0.0183(4) Uani 1.0 4 d . . .
C(24) C 0.18990(18) 0.59965(15) 0.79084(12) 0.0233(5) Uani 1.0 4 d . . .
C(25) C 0.09595(19) 0.61989(16) 0.75595(13) 0.0290(6) Uani 1.0 4 d . . .
C(26) C -0.0005(2) 0.59487(16) 0.78665(13) 0.0331(6) Uani 1.0 4 d . . .
C(27) C -0.00264(19) 0.54975(17) 0.85094(13) 0.0335(6) Uani 1.0 4 d . . .
C(28) C 0.09377(18) 0.53000(16) 0.88373(12) 0.0262(5) Uani 1.0 4 d . . .
C(29) C 0.24956(17) 0.29254(15) 1.01570(12) 0.0246(5) Uani 1.0 4 d . . .
C(30) C 0.2375(2) 0.26355(17) 1.09318(13) 0.0309(6) Uani 1.0 4 d . . .
C(31) C 0.3273(2) 0.19621(16) 1.10086(14) 0.0330(6) Uani 1.0 4 d . . .
C(32) C 0.41682(19) 0.23564(15) 1.05524(14) 0.0304(6) Uani 1.0 4 d . . .
C(33) C 0.68160(19) 0.70354(16) 0.89117(12) 0.0275(5) Uani 1.0 4 d . . .
C(34) C 0.75082(19) 0.73250(15) 0.95323(14) 0.0313(6) Uani 1.0 4 d . . .
C(35) C 0.6806(3) 0.80028(16) 0.98972(13) 0.0353(6) Uani 1.0 4 d . . .
C(36) C 0.5681(3) 0.77104(17) 0.9742(2) 0.0546(10) Uani 1.0 4 d . . .
H(1) H 0.3840 0.7089 1.2896 0.0458 Uiso 1.0 4 calc R . .
H(2) H 0.2105 0.6629 1.3188 0.0497 Uiso 1.0 4 calc R . .
H(3) H 0.1187 0.5656 1.2435 0.0447 Uiso 1.0 4 calc R . .
H(4) H 1.0151 0.4835 1.0774 0.0393 Uiso 1.0 4 calc R . .
H(5) H 1.0082 0.3911 1.1777 0.0376 Uiso 1.0 4 calc R . .
H(6) H 0.8462 0.3257 1.2112 0.0332 Uiso 1.0 4 calc R . .
H(7) H 0.8483 0.4400 0.6852 0.0343 Uiso 1.0 4 calc R . .
H(8) H 0.7850 0.3207 0.6176 0.0401 Uiso 1.0 4 calc R . .
H(9) H 0.6252 0.2510 0.6497 0.0371 Uiso 1.0 4 calc R . .
H(10) H 0.0972 0.6506 0.7115 0.0348 Uiso 1.0 4 calc R . .
H(11) H -0.0660 0.6089 0.7632 0.0397 Uiso 1.0 4 calc R . .
H(12) H -0.0689 0.5327 0.8721 0.0402 Uiso 1.0 4 calc R . .
H(13) H 0.2107 0.2521 0.9831 0.0295 Uiso 1.0 4 calc R . .
H(14) H 0.2210 0.3527 1.0090 0.0295 Uiso 1.0 4 calc R . .
H(15) H 0.1662 0.2366 1.1018 0.0371 Uiso 1.0 4 calc R . .
H(16) H 0.2475 0.3134 1.1267 0.0371 Uiso 1.0 4 calc R . .
H(17) H 0.3050 0.1381 1.0822 0.0397 Uiso 1.0 4 calc R . .
H(18) H 0.3498 0.1899 1.1517 0.0397 Uiso 1.0 4 calc R . .
H(19) H 0.4655 0.2714 1.0855 0.0364 Uiso 1.0 4 calc R . .
H(20) H 0.4593 0.1886 1.0320 0.0364 Uiso 1.0 4 calc R . .
H(21) H 0.6851 0.7463 0.8511 0.0330 Uiso 1.0 4 calc R . .
H(22) H 0.7040 0.6451 0.8733 0.0330 Uiso 1.0 4 calc R . .
H(23) H 0.8190 0.7587 0.9362 0.0376 Uiso 1.0 4 calc R . .
H(24) H 0.7671 0.6829 0.9859 0.0376 Uiso 1.0 4 calc R . .
H(25) H 0.6943 0.8015 1.0422 0.0424 Uiso 1.0 4 calc R . .
H(26) H 0.6940 0.8596 0.9697 0.0424 Uiso 1.0 4 calc R . .
H(27) H 0.5331 0.7499 1.0188 0.0655 Uiso 1.0 4 calc R . .
H(28) H 0.5254 0.8204 0.9547 0.0655 Uiso 1.0 4 calc R . .

loop_
_atom_site_aniso_label
_atom_site_aniso_U_11
_atom_site_aniso_U_22
_atom_site_aniso_U_33
_atom_site_aniso_U_12
_atom_site_aniso_U_13
_atom_site_aniso_U_23
Ru(1) 0.01434(7) 0.01158(8) 0.01610(7) -0.00108(6) 0.00034(5) 0.00000(6)
Ru(2) 0.01397(7) 0.01093(7) 0.01762(7) -0.00048(6) -0.00003(5) -0.00008(5)
F(1) 0.0329(8) 0.0459(9) 0.0510(9) -0.0036(8) -0.0064(8) -0.0228(8)
F(2) 0.0226(7) 0.0477(10) 0.0405(9) -0.0060(7) 0.0023(6) -0.0040(8)
F(3) 0.0188(7) 0.0531(10) 0.0405(8) -0.0037(6) -0.0007(6) 0.0238(7)
F(4) 0.0282(7) 0.0403(9) 0.0323(8) -0.0043(7) -0.0007(6) 0.0177(7)
F(5) 0.0240(7) 0.0350(8) 0.0298(8) -0.0083(6) 0.0037(6) -0.0064(6)
F(6) 0.0361(7) 0.0272(7) 0.0357(7) -0.0102(7) 0.0063(7) -0.0090(6)
F(7) 0.0258(7) 0.0362(8) 0.0285(8) -0.0035(6) 0.0002(6) 0.0103(6)
F(8) 0.0214(7) 0.0632(10) 0.0336(8) -0.0004(7) 0.0009(6) 0.0219(8)
O(1) 0.0197(7) 0.0166(8) 0.0172(8) -0.0013(6) 0.0027(6) -0.0018(6)
O(2) 0.0189(7) 0.0155(7) 0.0220(8) 0.0009(6) 0.0026(7) -0.0039(6)
O(3) 0.0176(7) 0.0148(7) 0.0221(7) -0.0004(6) -0.0012(6) 0.0016(6)
O(4) 0.0158(7) 0.0141(7) 0.0214(7) -0.0001(6) -0.0006(6) 0.0013(6)
O(5) 0.0192(7) 0.0143(7) 0.0183(7) -0.0011(6) 0.0024(6) -0.0003(6)
O(6) 0.0203(8) 0.0135(8) 0.0182(7) -0.0005(6) 0.0016(6) 0.0003(6)
O(7) 0.0165(7) 0.0156(8) 0.0192(7) -0.0016(6) -0.0024(6) 0.0005(6)
O(8) 0.0176(7) 0.0131(8) 0.0240(8) 0.0008(6) -0.0039(6) 0.0017(6)
O(9) 0.0238(8) 0.0155(7) 0.0225(7) -0.0045(6) 0.0038(6) 0.0030(6)
O(10) 0.0206(8) 0.0138(8) 0.0375(9) -0.0048(6) -0.0003(7) 0.0008(7)
C(1) 0.0121(8) 0.0184(12) 0.0229(10) 0.0024(8) -0.0033(8) 0.0007(8)
C(2) 0.0215(10) 0.0210(12) 0.0199(10) 0.0066(9) -0.0001(8) 0.0002(9)
C(3) 0.0328(13) 0.0246(13) 0.0302(13) 0.0059(11) -0.0052(10) -0.0055(10)
C(4) 0.0642(19) 0.0262(14) 0.0241(12) 0.0129(13) -0.0058(12) -0.0050(10)
C(5) 0.077(2) 0.0260(15) 0.0216(13) 0.0223(15) 0.0159(14) 0.0067(11)
C(6) 0.0422(15) 0.0330(15) 0.0365(14) 0.0127(13) 0.0184(11) 0.0081(12)
C(7) 0.0286(11) 0.0276(13) 0.0247(11) 0.0057(10) 0.0025(9) 0.0017(10)
C(8) 0.0161(9) 0.0162(10) 0.0168(9) 0.0023(8) 0.0047(8) -0.0013(8)
C(9) 0.0176(9) 0.0169(11) 0.0206(10) 0.0028(9) -0.0011(7) -0.0027(9)
C(10) 0.0225(10) 0.0282(12) 0.0243(11) -0.0006(9) -0.0012(9) 0.0051(10)
C(11) 0.0194(10) 0.0395(15) 0.0393(14) -0.0019(11) -0.0050(10) 0.0068(11)
C(12) 0.0250(11) 0.0373(14) 0.0317(12) 0.0033(11) -0.0100(10) 0.0004(10)
C(13) 0.0339(13) 0.0250(13) 0.0242(12) 0.0033(10) -0.0056(10) 0.0048(10)
C(14) 0.0215(11) 0.0215(12) 0.0245(11) 0.0013(9) 0.0022(9) 0.0007(9)
C(15) 0.0152(8) 0.0181(11) 0.0156(9) 0.0016(9) -0.0029(7) -0.0005(8)
C(16) 0.0214(10) 0.0160(11) 0.0166(10) 0.0029(8) -0.0013(8) 0.0017(8)
C(17) 0.0218(10) 0.0223(12) 0.0220(10) 0.0013(10) -0.0016(8) 0.0003(10)
C(18) 0.0282(12) 0.0306(14) 0.0270(11) 0.0037(10) 0.0069(9) 0.0032(10)
C(19) 0.0437(15) 0.0317(14) 0.0248(12) 0.0082(12) 0.0111(11) -0.0007(11)
C(20) 0.0466(15) 0.0228(13) 0.0234(12) 0.0029(11) 0.0029(11) -0.0051(10)
C(21) 0.0273(11) 0.0217(12) 0.0242(11) -0.0001(9) 0.0016(9) 0.0017(9)
C(22) 0.0158(9) 0.0197(11) 0.0152(10) 0.0011(8) -0.0003(8) -0.0015(8)
C(23) 0.0194(10) 0.0158(11) 0.0197(10) 0.0014(8) -0.0042(8) -0.0014(8)
C(24) 0.0226(11) 0.0226(12) 0.0247(11) -0.0018(9) -0.0015(9) 0.0010(9)
C(25) 0.0279(12) 0.0326(14) 0.0265(12) 0.0014(10) -0.0066(10) 0.0080(10)
C(26) 0.0229(11) 0.0395(14) 0.0369(13) 0.0023(11) -0.0078(11) 0.0082(10)
C(27) 0.0183(10) 0.0467(15) 0.0357(12) -0.0025(12) -0.0026(10) 0.0080(11)
C(28) 0.0232(11) 0.0315(13) 0.0239(12) -0.0000(10) -0.0009(9) 0.0053(10)
C(29) 0.0206(10) 0.0248(12) 0.0283(12) -0.0085(9) 0.0034(9) -0.0009(10)
C(30) 0.0340(13) 0.0319(14) 0.0267(12) -0.0129(11) 0.0074(10) -0.0027(10)
C(31) 0.0439(15) 0.0274(14) 0.0278(12) -0.0134(12) -0.0011(11) 0.0065(10)
C(32) 0.0336(13) 0.0225(12) 0.0350(13) -0.0004(10) 0.0005(11) 0.0107(11)
C(33) 0.0355(13) 0.0226(13) 0.0245(12) -0.0090(10) 0.0096(10) -0.0029(9)
C(34) 0.0270(11) 0.0230(13) 0.0440(15) -0.0074(10) -0.0061(11) 0.0076(11)
C(35) 0.0575(17) 0.0251(13) 0.0232(13) -0.0101(12) -0.0056(11) -0.0023(10)
C(36) 0.0436(16) 0.0195(13) 0.101(3) -0.0127(12) 0.0316(18) -0.0254(15)

loop_
_atom_type_symbol
_atom_type_description
_atom_type_scat_dispersion_real
_atom_type_scat_dispersion_imag
_atom_type_scat_source
C C 0.003 0.002
;
International Tables for Crystallography
(1992, Vol. C, Tables 4.2.6.8 and 6.1.1.4)
;
H H 0.000 0.000
;
International Tables for Crystallography
(1992, Vol. C, Table 6.1.1.4)
;
O O 0.011 0.006
;
International Tables for Crystallography
(1992, Vol. C, Tables 4.2.6.8 and 6.1.1.4)
;
F F 0.017 0.010
;
International Tables for Crystallography
(1992, Vol. C, Tables 4.2.6.8 and 6.1.1.4)
;
Ru Ru -1.259 0.836
;
International Tables for Crystallography
(1992, Vol. C, Tables 4.2.6.8 and 6.1.1.4)
;

loop_
_geom_angle_atom_site_label_1
_geom_angle_atom_site_label_2
_geom_angle_atom_site_label_3
_geom_angle
_geom_angle_publ_flag
_geom_angle_site_symmetry_1
_geom_angle_site_symmetry_2
_geom_angle_site_symmetry_3
Ru(2) Ru(1) O(1) 89.52(4) yes . . .
Ru(2) Ru(1) O(3) 89.77(4) yes . . .
Ru(2) Ru(1) O(5) 90.08(4) yes . . .
Ru(2) Ru(1) O(7) 88.86(4) yes . . .
Ru(2) Ru(1) O(9) 173.47(4) yes . . .
O(1) Ru(1) O(3) 89.61(6) yes . . .
O(1) Ru(1) O(5) 178.25(6) yes . . .
O(1) Ru(1) O(7) 90.27(6) yes . . .
O(1) Ru(1) O(9) 85.15(6) yes . . .
O(3) Ru(1) O(5) 88.68(6) yes . . .
O(3) Ru(1) O(7) 178.62(6) yes . . .
O(3) Ru(1) O(9) 93.96(6) yes . . .
O(5) Ru(1) O(7) 91.43(6) yes . . .
O(5) Ru(1) O(9) 95.36(6) yes . . .
O(7) Ru(1) O(9) 87.40(6) yes . . .
Ru(1) Ru(2) O(2) 89.81(4) yes . . .
Ru(1) Ru(2) O(4) 89.44(4) yes . . .
Ru(1) Ru(2) O(6) 89.16(4) yes . . .
Ru(1) Ru(2) O(8) 90.33(4) yes . . .
Ru(1) Ru(2) O(10) 177.90(4) yes . . .
O(2) Ru(2) O(4) 88.79(6) yes . . .
O(2) Ru(2) O(6) 178.92(6) yes . . .
O(2) Ru(2) O(8) 90.00(6) yes . . .
O(2) Ru(2) O(10) 92.28(6) yes . . .
O(4) Ru(2) O(6) 90.87(6) yes . . .
O(4) Ru(2) O(8) 178.76(6) yes . . .
O(4) Ru(2) O(10) 90.40(6) yes . . .
O(6) Ru(2) O(8) 90.35(6) yes . . .
O(6) Ru(2) O(10) 88.74(6) yes . . .
O(8) Ru(2) O(10) 89.87(6) yes . . .
Ru(1) O(1) C(1) 117.78(13) yes . . .
Ru(2) O(2) C(1) 117.79(13) yes . . .
Ru(1) O(3) C(8) 117.34(13) yes . . .
Ru(2) O(4) C(8) 117.97(13) yes . . .
Ru(1) O(5) C(15) 117.03(12) yes . . .
Ru(2) O(6) C(15) 118.09(12) yes . . .
Ru(1) O(7) C(22) 118.30(13) yes . . .
Ru(2) O(8) C(22) 116.94(13) yes . . .
Ru(1) O(9) C(29) 116.35(12) yes . . .
Ru(1) O(9) C(32) 118.10(13) yes . . .
C(29) O(9) C(32) 108.91(16) yes . . .
Ru(2) O(10) C(33) 116.44(13) yes . . .
Ru(2) O(10) C(36) 120.36(16) yes . . .
C(33) O(10) C(36) 106.93(18) yes . . .
O(1) C(1) O(2) 125.06(19) yes . . .
O(1) C(1) C(2) 117.32(18) yes . . .
O(2) C(1) C(2) 117.62(18) yes . . .
C(1) C(2) C(3) 122.9(2) yes . . .
C(1) C(2) C(7) 121.8(2) yes . . .
C(3) C(2) C(7) 115.3(2) yes . . .
F(1) C(3) C(2) 118.4(2) yes . . .
F(1) C(3) C(4) 118.1(3) yes . . .
C(2) C(3) C(4) 123.4(3) yes . . .
C(3) C(4) C(5) 118.6(3) yes . . .
C(4) C(5) C(6) 120.7(3) yes . . .
C(5) C(6) C(7) 118.2(3) yes . . .
F(2) C(7) C(2) 118.2(2) yes . . .
F(2) C(7) C(6) 118.1(3) yes . . .
C(2) C(7) C(6) 123.7(3) yes . . .
O(3) C(8) O(4) 125.37(18) yes . . .
O(3) C(8) C(9) 117.44(18) yes . . .
O(4) C(8) C(9) 117.19(18) yes . . .
C(8) C(9) C(10) 122.43(19) yes . . .
C(8) C(9) C(14) 122.85(18) yes . . .
C(10) C(9) C(14) 114.67(19) yes . . .
F(3) C(10) C(9) 118.69(19) yes . . .
F(3) C(10) C(11) 117.9(2) yes . . .
C(9) C(10) C(11) 123.4(2) yes . . .
C(10) C(11) C(12) 118.8(3) yes . . .
C(11) C(12) C(13) 120.5(3) yes . . .
C(12) C(13) C(14) 118.5(3) yes . . .
F(4) C(14) C(9) 117.79(19) yes . . .
F(4) C(14) C(13) 118.0(2) yes . . .
C(9) C(14) C(13) 124.2(2) yes . . .
O(5) C(15) O(6) 125.31(17) yes . . .
O(5) C(15) C(16) 117.97(18) yes . . .
O(6) C(15) C(16) 116.71(17) yes . . .
C(15) C(16) C(17) 121.24(18) yes . . .
C(15) C(16) C(21) 123.47(19) yes . . .
C(17) C(16) C(21) 115.3(2) yes . . .
F(5) C(17) C(16) 119.19(18) yes . . .
F(5) C(17) C(18) 117.2(2) yes . . .
C(16) C(17) C(18) 123.6(2) yes . . .
C(17) C(18) C(19) 118.6(3) yes . . .
C(18) C(19) C(20) 120.5(3) yes . . .
C(19) C(20) C(21) 118.8(3) yes . . .
F(6) C(21) C(16) 119.4(2) yes . . .
F(6) C(21) C(20) 117.3(2) yes . . .
C(16) C(21) C(20) 123.3(3) yes . . .
O(7) C(22) O(8) 125.56(19) yes . . .
O(7) C(22) C(23) 117.20(18) yes . . .
O(8) C(22) C(23) 117.23(19) yes . . .
C(22) C(23) C(24) 122.36(19) yes . . .
C(22) C(23) C(28) 122.03(19) yes . . .
C(24) C(23) C(28) 115.6(2) yes . . .
F(7) C(24) C(23) 118.28(19) yes . . .
F(7) C(24) C(25) 118.8(2) yes . . .
C(23) C(24) C(25) 122.9(2) yes . . .
C(24) C(25) C(26) 118.9(3) yes . . .
C(25) C(26) C(27) 120.8(3) yes . . .
C(26) C(27) C(28) 118.4(3) yes . . .
F(8) C(28) C(23) 118.26(19) yes . . .
F(8) C(28) C(27) 118.3(2) yes . . .
C(23) C(28) C(27) 123.5(3) yes . . .
O(9) C(29) C(30) 105.29(18) yes . . .
C(29) C(30) C(31) 102.3(2) yes . . .
C(30) C(31) C(32) 102.7(2) yes . . .
O(9) C(32) C(31) 106.60(19) yes . . .
O(10) C(33) C(34) 103.61(18) yes . . .
C(33) C(34) C(35) 102.3(2) yes . . .
C(34) C(35) C(36) 104.6(2) yes . . .
O(10) C(36) C(35) 107.1(3) yes . . .
C(3) C(4) H(1) 120.700 no . . .
C(5) C(4) H(1) 120.708 no . . .
C(4) C(5) H(2) 119.647 no . . .
C(6) C(5) H(2) 119.649 no . . .
C(5) C(6) H(3) 120.901 no . . .
C(7) C(6) H(3) 120.887 no . . .
C(10) C(11) H(4) 120.614 no . . .
C(12) C(11) H(4) 120.629 no . . .
C(11) C(12) H(5) 119.737 no . . .
C(13) C(12) H(5) 119.744 no . . .
C(12) C(13) H(6) 120.754 no . . .
C(14) C(13) H(6) 120.759 no . . .
C(17) C(18) H(7) 120.719 no . . .
C(19) C(18) H(7) 120.715 no . . .
C(18) C(19) H(8) 119.776 no . . .
C(20) C(19) H(8) 119.770 no . . .
C(19) C(20) H(9) 120.596 no . . .
C(21) C(20) H(9) 120.615 no . . .
C(24) C(25) H(10) 120.554 no . . .
C(26) C(25) H(10) 120.564 no . . .
C(25) C(26) H(11) 119.611 no . . .
C(27) C(26) H(11) 119.610 no . . .
C(26) C(27) H(12) 120.827 no . . .
C(28) C(27) H(12) 120.820 no . . .
O(9) C(29) H(13) 110.685 no . . .
O(9) C(29) H(14) 110.689 no . . .
C(30) C(29) H(13) 110.683 no . . .
C(30) C(29) H(14) 110.692 no . . .
H(13) C(29) H(14) 108.788 no . . .
C(29) C(30) H(15) 111.327 no . . .
C(29) C(30) H(16) 111.314 no . . .
C(31) C(30) H(15) 111.319 no . . .
C(31) C(30) H(16) 111.314 no . . .
H(15) C(30) H(16) 109.204 no . . .
C(30) C(31) H(17) 111.225 no . . .
C(30) C(31) H(18) 111.239 no . . .
C(32) C(31) H(17) 111.223 no . . .
C(32) C(31) H(18) 111.222 no . . .
H(17) C(31) H(18) 109.145 no . . .
O(9) C(32) H(19) 110.408 no . . .
O(9) C(32) H(20) 110.397 no . . .
C(31) C(32) H(19) 110.412 no . . .
C(31) C(32) H(20) 110.411 no . . .
H(19) C(32) H(20) 108.614 no . . .
O(10) C(33) H(21) 111.033 no . . .
O(10) C(33) H(22) 111.036 no . . .
C(34) C(33) H(21) 111.030 no . . .
C(34) C(33) H(22) 111.042 no . . .
H(21) C(33) H(22) 109.026 no . . .
C(33) C(34) H(23) 111.317 no . . .
C(33) C(34) H(24) 111.305 no . . .
C(35) C(34) H(23) 111.322 no . . .
C(35) C(34) H(24) 111.314 no . . .
H(23) C(34) H(24) 109.200 no . . .
C(34) C(35) H(25) 110.838 no . . .
C(34) C(35) H(26) 110.829 no . . .
C(36) C(35) H(25) 110.846 no . . .
C(36) C(35) H(26) 110.835 no . . .
H(25) C(35) H(26) 108.892 no . . .
O(10) C(36) H(27) 110.300 no . . .
O(10) C(36) H(28) 110.294 no . . .
C(35) C(36) H(27) 110.302 no . . .
C(35) C(36) H(28) 110.303 no . . .
H(27) C(36) H(28) 108.544 no . . .

loop_
_geom_bond_atom_site_label_1
_geom_bond_atom_site_label_2
_geom_bond_distance
_geom_bond_publ_flag
_geom_bond_site_symmetry_1
_geom_bond_site_symmetry_2
Ru(1) Ru(2) 2.2706(3) yes . .
Ru(1) O(1) 2.0671(14) yes . .
Ru(1) O(3) 2.0667(14) yes . .
Ru(1) O(5) 2.0637(14) yes . .
Ru(1) O(7) 2.0704(14) yes . .
Ru(1) O(9) 2.3344(15) yes . .
Ru(2) O(2) 2.0611(14) yes . .
Ru(2) O(4) 2.0644(14) yes . .
Ru(2) O(6) 2.0613(14) yes . .
Ru(2) O(8) 2.0635(14) yes . .
Ru(2) O(10) 2.3303(15) yes . .
F(1) C(3) 1.355(3) yes . .
F(2) C(7) 1.355(3) yes . .
F(3) C(10) 1.351(3) yes . .
F(4) C(14) 1.357(3) yes . .
F(5) C(17) 1.354(3) yes . .
F(6) C(21) 1.346(3) yes . .
F(7) C(24) 1.348(3) yes . .
F(8) C(28) 1.352(3) yes . .
O(1) C(1) 1.266(3) yes . .
O(2) C(1) 1.267(3) yes . .
O(3) C(8) 1.265(3) yes . .
O(4) C(8) 1.259(3) yes . .
O(5) C(15) 1.263(3) yes . .
O(6) C(15) 1.262(3) yes . .
O(7) C(22) 1.256(3) yes . .
O(8) C(22) 1.265(3) yes . .
O(9) C(29) 1.465(3) yes . .
O(9) C(32) 1.450(3) yes . .
O(10) C(33) 1.445(3) yes . .
O(10) C(36) 1.457(4) yes . .
C(1) C(2) 1.490(3) yes . .
C(2) C(3) 1.379(4) yes . .
C(2) C(7) 1.389(4) yes . .
C(3) C(4) 1.379(4) yes . .
C(4) C(5) 1.379(5) yes . .
C(5) C(6) 1.379(4) yes . .
C(6) C(7) 1.375(4) yes . .
C(8) C(9) 1.500(3) yes . .
C(9) C(10) 1.393(3) yes . .
C(9) C(14) 1.388(3) yes . .
C(10) C(11) 1.380(4) yes . .
C(11) C(12) 1.382(4) yes . .
C(12) C(13) 1.376(4) yes . .
C(13) C(14) 1.376(4) yes . .
C(15) C(16) 1.497(3) yes . .
C(16) C(17) 1.394(3) yes . .
C(16) C(21) 1.386(3) yes . .
C(17) C(18) 1.371(4) yes . .
C(18) C(19) 1.388(4) yes . .
C(19) C(20) 1.377(4) yes . .
C(20) C(21) 1.382(4) yes . .
C(22) C(23) 1.499(3) yes . .
C(23) C(24) 1.395(3) yes . .
C(23) C(28) 1.386(3) yes . .
C(24) C(25) 1.373(4) yes . .
C(25) C(26) 1.383(4) yes . .
C(26) C(27) 1.379(4) yes . .
C(27) C(28) 1.379(4) yes . .
C(29) C(30) 1.514(4) yes . .
C(30) C(31) 1.524(4) yes . .
C(31) C(32) 1.524(4) yes . .
C(33) C(34) 1.506(4) yes . .
C(34) C(35) 1.513(4) yes . .
C(35) C(36) 1.498(4) yes . .
C(4) H(1) 0.950 no . .
C(5) H(2) 0.950 no . .
C(6) H(3) 0.950 no . .
C(11) H(4) 0.950 no . .
C(12) H(5) 0.950 no . .
C(13) H(6) 0.950 no . .
C(18) H(7) 0.950 no . .
C(19) H(8) 0.950 no . .
C(20) H(9) 0.950 no . .
C(25) H(10) 0.950 no . .
C(26) H(11) 0.950 no . .
C(27) H(12) 0.950 no . .
C(29) H(13) 0.990 no . .
C(29) H(14) 0.990 no . .
C(30) H(15) 0.990 no . .
C(30) H(16) 0.990 no . .
C(31) H(17) 0.990 no . .
C(31) H(18) 0.990 no . .
C(32) H(19) 0.990 no . .
C(32) H(20) 0.990 no . .
C(33) H(21) 0.990 no . .
C(33) H(22) 0.990 no . .
C(34) H(23) 0.990 no . .
C(34) H(24) 0.990 no . .
C(35) H(25) 0.990 no . .
C(35) H(26) 0.990 no . .
C(36) H(27) 0.990 no . .
C(36) H(28) 0.990 no . .

loop_
_geom_contact_atom_site_label_1
_geom_contact_atom_site_label_2
_geom_contact_distance
_geom_contact_publ_flag
_geom_contact_site_symmetry_1
_geom_contact_site_symmetry_2
F(1) O(2) 2.763(3) no . .
F(1) C(1) 2.834(3) no . .
F(1) C(7) 3.583(3) no . .
F(2) F(8) 3.571(2) no . .
F(2) O(1) 2.725(2) no . .
F(2) C(1) 2.814(3) no . .
F(2) C(3) 3.579(3) no . .
F(2) C(5) 3.593(3) no . .
F(3) O(4) 2.6747(19) no . .
F(3) C(8) 2.848(3) no . .
F(3) C(12) 3.598(3) no . .
F(3) C(14) 3.584(3) no . .
F(3) C(34) 3.508(3) no . .
F(4) O(3) 2.681(2) no . .
F(4) C(8) 2.834(3) no . .
F(4) C(10) 3.584(3) no . .
F(4) C(12) 3.594(3) no . .
F(5) O(6) 2.613(2) no . .
F(5) C(15) 2.833(3) no . .
F(5) C(19) 3.594(3) no . .
F(5) C(21) 3.596(3) no . .
F(6) O(5) 2.6980(19) no . .
F(6) C(15) 2.874(3) no . .
F(6) C(17) 3.592(3) no . .
F(6) C(19) 3.587(3) no . .
F(7) O(8) 2.778(2) no . .
F(7) C(22) 2.837(3) no . .
F(7) C(26) 3.599(3) no . .
F(7) C(28) 3.587(3) no . .
F(8) O(7) 2.7371(19) no . .
F(8) C(22) 2.822(3) no . .
F(8) C(24) 3.593(3) no . .
F(8) C(26) 3.597(3) no . .
O(1) C(3) 3.538(3) no . .
O(1) C(7) 2.927(3) no . .
O(1) C(8) 3.488(3) no . .
O(1) C(22) 3.563(3) no . .
O(1) C(29) 3.292(3) no . .
O(1) C(32) 3.567(3) no . .
O(2) C(3) 2.942(3) no . .
O(2) C(7) 3.530(3) no . .
O(2) C(8) 3.517(3) no . .
O(2) C(22) 3.521(3) no . .
O(2) C(36) 3.255(4) no . .
O(3) C(1) 3.558(3) no . .
O(3) C(10) 3.589(3) no . .
O(3) C(14) 2.919(3) no . .
O(3) C(15) 3.465(3) no . .
O(3) C(32) 3.276(3) no . .
O(4) C(1) 3.499(3) no . .
O(4) C(10) 2.896(3) no . .
O(4) C(14) 3.570(3) no . .
O(4) C(15) 3.520(3) no . .
O(4) C(33) 3.382(3) no . .
O(4) C(34) 3.453(3) no . .
O(5) C(8) 3.544(3) no . .
O(5) C(17) 3.582(3) no . .
O(5) C(21) 2.913(3) no . .
O(5) C(22) 3.576(3) no . .
O(6) C(8) 3.542(3) no . .
O(6) C(17) 2.858(3) no . .
O(6) C(21) 3.591(3) no . .
O(6) C(22) 3.540(3) no . .
O(6) C(33) 3.234(3) no . .
O(7) C(1) 3.520(3) no . .
O(7) C(15) 3.593(3) no . .
O(7) C(24) 3.538(3) no . .
O(7) C(28) 2.927(3) no . .
O(7) C(29) 3.144(3) no . .
O(8) C(1) 3.550(3) no . .
O(8) C(15) 3.595(3) no . .
O(8) C(24) 2.950(3) no . .
O(8) C(28) 3.535(3) no . .
C(2) C(5) 2.800(4) no . .
C(3) C(6) 2.744(4) no . .
C(4) C(7) 2.734(4) no . .
C(9) C(12) 2.812(3) no . .
C(10) C(13) 2.744(4) no . .
C(11) C(14) 2.734(4) no . .
C(16) C(19) 2.807(4) no . .
C(17) C(20) 2.742(4) no . .
C(18) C(21) 2.747(4) no . .
C(23) C(26) 2.799(4) no . .
C(24) C(27) 2.752(4) no . .
C(25) C(28) 2.742(4) no . .
F(1) C(18) 3.074(3) no . 4_665
F(1) C(19) 3.295(4) no . 4_665
F(2) F(7) 3.065(2) no . 4_565
F(2) C(11) 3.097(3) no . 1_455
F(2) C(12) 3.371(3) no . 1_455
F(3) F(8) 3.0615(19) no . 1_655
F(3) C(27) 3.200(3) no . 1_655
F(3) C(28) 3.563(3) no . 1_655
F(4) F(5) 3.573(2) no . 4_665
F(4) C(4) 3.134(3) no . 3_647
F(4) C(5) 3.542(3) no . 3_647
F(4) C(26) 3.373(3) no . 4_565
F(5) F(4) 3.573(2) no . 4_664
F(5) C(13) 3.306(3) no . 4_664
F(5) C(14) 3.481(3) no . 4_664
F(5) C(26) 3.230(3) no . 1_655
F(5) C(27) 3.177(3) no . 1_655
F(6) C(5) 3.281(4) no . 4_564
F(6) C(6) 3.110(3) no . 4_564
F(6) C(12) 3.482(3) no . 2_457
F(6) C(13) 3.314(3) no . 2_457
F(7) F(2) 3.065(2) no . 4_564
F(7) C(6) 3.190(3) no . 4_564
F(7) C(7) 3.155(3) no . 4_564
F(7) C(20) 3.067(3) no . 3_656
F(7) C(21) 3.521(3) no . 3_656
F(7) C(30) 3.565(3) no . 4_564
F(8) F(3) 3.0615(19) no . 1_455
F(8) C(10) 3.541(3) no . 1_455
F(8) C(11) 3.247(3) no . 1_455
O(2) C(34) 3.444(3) no . 2_467
O(3) C(29) 3.551(3) no . 2_557
O(5) C(30) 3.588(3) no . 2_557
O(7) C(5) 3.121(3) no . 4_564
O(7) C(6) 3.544(3) no . 4_564
O(8) C(20) 3.451(3) no . 3_656
O(8) C(35) 3.548(3) no . 2_467
C(4) F(4) 3.134(3) no . 3_657
C(5) F(4) 3.542(3) no . 3_657
C(5) F(6) 3.281(4) no . 4_565
C(5) O(7) 3.121(3) no . 4_565
C(5) C(22) 3.467(4) no . 4_565
C(5) C(23) 3.427(4) no . 4_565
C(6) F(6) 3.110(3) no . 4_565
C(6) F(7) 3.190(3) no . 4_565
C(6) O(7) 3.544(3) no . 4_565
C(6) C(22) 3.487(4) no . 4_565
C(6) C(23) 3.448(4) no . 4_565
C(6) C(24) 3.358(4) no . 4_565
C(7) F(7) 3.155(3) no . 4_565
C(7) C(24) 3.345(4) no . 4_565
C(9) C(18) 3.352(4) no . 4_665
C(10) F(8) 3.541(3) no . 1_655
C(11) F(2) 3.097(3) no . 1_655
C(11) F(8) 3.247(3) no . 1_655
C(12) F(2) 3.371(3) no . 1_655
C(12) F(6) 3.482(3) no . 2_557
C(13) F(5) 3.306(3) no . 4_665
C(13) F(6) 3.314(3) no . 2_557
C(13) C(17) 3.487(4) no . 4_665
C(14) F(5) 3.481(3) no . 4_665
C(14) C(17) 3.584(4) no . 4_665
C(14) C(18) 3.442(4) no . 4_665
C(17) C(13) 3.487(4) no . 4_664
C(17) C(14) 3.584(4) no . 4_664
C(18) F(1) 3.074(3) no . 4_664
C(18) C(9) 3.352(4) no . 4_664
C(18) C(14) 3.442(4) no . 4_664
C(19) F(1) 3.295(4) no . 4_664
C(20) F(7) 3.067(3) no . 3_646
C(20) O(8) 3.451(3) no . 3_646
C(21) F(7) 3.521(3) no . 3_646
C(22) C(5) 3.467(4) no . 4_564
C(22) C(6) 3.487(4) no . 4_564
C(23) C(5) 3.427(4) no . 4_564
C(23) C(6) 3.448(4) no . 4_564
C(24) C(6) 3.358(4) no . 4_564
C(24) C(7) 3.345(4) no . 4_564
C(26) F(4) 3.373(3) no . 4_564
C(26) F(5) 3.230(3) no . 1_455
C(27) F(3) 3.200(3) no . 1_455
C(27) F(5) 3.177(3) no . 1_455
C(28) F(3) 3.563(3) no . 1_455
C(29) O(3) 3.551(3) no . 2_457
C(30) F(7) 3.565(3) no . 4_565
C(30) O(5) 3.588(3) no . 2_457
C(34) O(2) 3.444(3) no . 2_567
C(35) O(8) 3.548(3) no . 2_567
Ru(1) H(14) 3.0803 no . .
Ru(1) H(19) 3.1483 no . .
Ru(2) H(22) 3.0911 no . .
Ru(2) H(27) 3.1691 no . .
F(1) H(1) 2.5314 no . .
F(1) H(27) 3.2742 no . .
F(2) H(3) 2.5290 no . .
F(2) H(14) 3.1543 no . .
F(2) H(16) 2.9038 no . .
F(3) H(4) 2.5239 no . .
F(3) H(22) 3.5058 no . .
F(3) H(24) 2.6534 no . .
F(4) H(6) 2.5279 no . .
F(4) H(19) 2.9833 no . .
F(5) H(7) 2.5053 no . .
F(5) H(22) 2.6535 no . .
F(6) H(9) 2.5120 no . .
F(7) H(10) 2.5305 no . .
F(8) H(12) 2.5346 no . .
F(8) H(14) 2.8425 no . .
O(1) H(14) 2.8906 no . .
O(1) H(16) 3.0931 no . .
O(1) H(19) 3.1766 no . .
O(2) H(27) 2.5338 no . .
O(3) H(19) 2.6768 no . .
O(3) H(20) 3.5203 no . .
O(4) H(22) 3.0610 no . .
O(4) H(24) 2.7672 no . .
O(6) H(22) 2.5774 no . .
O(7) H(13) 3.5255 no . .
O(7) H(14) 2.5159 no . .
O(9) H(15) 3.2073 no . .
O(9) H(16) 2.7759 no . .
O(9) H(17) 2.8593 no . .
O(9) H(18) 3.1893 no . .
O(10) H(23) 3.1777 no . .
O(10) H(24) 2.6866 no . .
O(10) H(25) 3.0990 no . .
O(10) H(26) 2.9789 no . .
C(2) H(1) 3.2791 no . .
C(2) H(3) 3.2894 no . .
C(3) H(2) 3.2317 no . .
C(4) H(3) 3.2582 no . .
C(6) H(1) 3.2570 no . .
C(7) H(2) 3.2245 no . .
C(9) H(4) 3.2925 no . .
C(9) H(6) 3.2913 no . .
C(10) H(5) 3.2363 no . .
C(11) H(6) 3.2552 no . .
C(13) H(4) 3.2536 no . .
C(14) H(5) 3.2258 no . .
C(16) H(7) 3.2893 no . .
C(16) H(9) 3.2875 no . .
C(17) H(8) 3.2322 no . .
C(18) H(9) 3.2611 no . .
C(20) H(7) 3.2602 no . .
C(21) H(8) 3.2354 no . .
C(23) H(10) 3.2845 no . .
C(23) H(12) 3.2873 no . .
C(24) H(11) 3.2308 no . .
C(25) H(12) 3.2616 no . .
C(27) H(10) 3.2595 no . .
C(28) H(11) 3.2291 no . .
C(29) H(17) 2.7441 no . .
C(29) H(18) 3.2229 no . .
C(29) H(19) 3.0024 no . .
C(29) H(20) 3.0682 no . .
C(30) H(19) 2.8454 no . .
C(30) H(20) 3.1977 no . .
C(31) H(13) 2.7617 no . .
C(31) H(14) 3.2157 no . .
C(32) H(13) 2.9065 no . .
C(32) H(14) 3.1394 no . .
C(32) H(15) 3.2375 no . .
C(32) H(16) 2.7585 no . .
C(33) H(25) 3.1830 no . .
C(33) H(26) 2.7919 no . .
C(33) H(27) 3.0900 no . .
C(33) H(28) 2.8884 no . .
C(34) H(27) 2.9839 no . .
C(34) H(28) 3.1095 no . .
C(35) H(21) 2.7059 no . .
C(35) H(22) 3.2173 no . .
C(36) H(21) 2.7398 no . .
C(36) H(22) 3.1717 no . .
C(36) H(23) 3.2081 no . .
C(36) H(24) 2.8258 no . .
H(1) H(2) 2.3345 no . .
H(2) H(3) 2.3369 no . .
H(4) H(5) 2.3368 no . .
H(5) H(6) 2.3331 no . .
H(7) H(8) 2.3455 no . .
H(8) H(9) 2.3324 no . .
H(10) H(11) 2.3355 no . .
H(11) H(12) 2.3351 no . .
H(13) H(15) 2.2877 no . .
H(13) H(16) 2.8658 no . .
H(13) H(17) 2.7902 no . .
H(13) H(20) 3.3676 no . .
H(14) H(15) 2.5618 no . .
H(14) H(16) 2.2929 no . .
H(14) H(19) 3.5801 no . .
H(15) H(17) 2.3160 no . .
H(15) H(18) 2.5666 no . .
H(16) H(17) 2.8839 no . .
H(16) H(18) 2.3169 no . .
H(16) H(19) 2.8917 no . .
H(17) H(19) 2.8491 no . .
H(17) H(20) 2.2700 no . .
H(18) H(19) 2.2647 no . .
H(18) H(20) 2.6097 no . .
H(21) H(23) 2.3057 no . .
H(21) H(24) 2.8726 no . .
H(21) H(26) 2.8013 no . .
H(21) H(28) 2.9897 no . .
H(22) H(23) 2.5320 no . .
H(22) H(24) 2.3083 no . .
H(23) H(25) 2.5917 no . .
H(23) H(26) 2.2726 no . .
H(24) H(25) 2.2760 no . .
H(24) H(26) 2.8551 no . .
H(24) H(27) 3.1465 no . .
H(25) H(27) 2.1981 no . .
H(25) H(28) 2.6736 no . .
H(26) H(27) 2.7623 no . .
H(26) H(28) 2.1993 no . .
F(1) H(7) 2.5806 no . 4_665
F(1) H(8) 3.0062 no . 4_665
F(1) H(23) 3.2419 no . 2_467
F(2) H(4) 2.3467 no . 1_455
F(2) H(5) 2.9034 no . 1_455
F(2) H(26) 2.8361 no . 2_467
F(3) H(12) 2.4613 no . 1_655
F(3) H(17) 2.9926 no . 2_557
F(3) H(20) 3.5403 no . 2_557
F(3) H(28) 3.2176 no . 2_567
F(4) H(1) 2.4074 no . 3_647
F(4) H(2) 3.2093 no . 3_647
F(4) H(7) 3.3514 no . 4_665
F(4) H(10) 3.4510 no . 4_565
F(4) H(11) 2.5189 no . 4_565
F(4) H(13) 2.9535 no . 2_557
F(5) H(6) 3.2388 no . 4_664
F(5) H(11) 2.6809 no . 1_655
F(5) H(12) 2.5874 no . 1_655
F(5) H(17) 3.2649 no . 2_557
F(5) H(18) 3.3763 no . 2_557
F(6) H(2) 3.0216 no . 4_564
F(6) H(3) 2.7011 no . 4_564
F(6) H(5) 3.0168 no . 2_457
F(6) H(6) 2.6925 no . 2_457
F(6) H(15) 3.4026 no . 2_557
F(6) H(21) 3.1016 no . 3_646
F(7) H(3) 3.1090 no . 4_564
F(7) H(5) 3.0102 no . 4_664
F(7) H(9) 2.8294 no . 3_656
F(7) H(16) 2.6911 no . 4_564
F(8) H(4) 2.6014 no . 1_455
F(8) H(20) 3.1578 no . 2_457
F(8) H(25) 3.4741 no . 2_467
F(8) H(26) 3.0815 no . 2_467
F(8) H(28) 3.5533 no . 2_467
O(1) H(10) 3.2267 no . 4_565
O(1) H(26) 3.5987 no . 2_467
O(2) H(23) 2.6154 no . 2_467
O(2) H(26) 3.1513 no . 2_467
O(3) H(13) 2.6982 no . 2_557
O(3) H(15) 3.2078 no . 2_557
O(3) H(17) 3.3679 no . 2_557
O(4) H(7) 3.4040 no . 4_665
O(4) H(8) 3.2064 no . 4_665
O(5) H(2) 3.0541 no . 4_564
O(5) H(3) 3.0862 no . 4_564
O(5) H(15) 2.6328 no . 2_557
O(6) H(3) 3.3876 no . 4_564
O(7) H(2) 2.6194 no . 4_564
O(7) H(3) 3.4306 no . 4_564
O(8) H(9) 2.5733 no . 3_656
O(8) H(25) 2.9291 no . 2_467
O(8) H(26) 3.3778 no . 2_467
O(9) H(2) 3.5942 no . 4_564
O(10) H(9) 2.9268 no . 3_656
C(1) H(23) 3.0971 no . 2_467
C(1) H(26) 3.0136 no . 2_467
C(2) H(21) 3.2874 no . 2_467
C(2) H(23) 2.9467 no . 2_467
C(2) H(26) 3.0457 no . 2_467
C(3) H(7) 3.4562 no . 4_665
C(3) H(21) 3.2314 no . 2_467
C(3) H(23) 3.0475 no . 2_467
C(4) H(6) 3.4168 no . 3_657
C(4) H(11) 3.5649 no . 2_567
C(4) H(21) 3.1359 no . 2_467
C(5) H(6) 3.0221 no . 3_657
C(5) H(21) 3.0046 no . 2_467
C(6) H(21) 3.0093 no . 2_467
C(7) H(4) 3.4754 no . 1_455
C(7) H(21) 3.1400 no . 2_467
C(7) H(26) 2.9868 no . 2_467
C(8) H(7) 3.3101 no . 4_665
C(8) H(13) 3.2319 no . 2_557
C(8) H(17) 3.1149 no . 2_557
C(9) H(7) 3.1447 no . 4_665
C(9) H(13) 3.0761 no . 2_557
C(9) H(17) 3.1067 no . 2_557
C(10) H(17) 3.1070 no . 2_557
C(10) H(20) 3.2021 no . 2_557
C(11) H(20) 3.1966 no . 2_557
C(13) H(2) 3.1485 no . 3_647
C(14) H(1) 3.4950 no . 3_647
C(14) H(2) 3.4633 no . 3_647
C(14) H(7) 3.2137 no . 4_665
C(14) H(11) 3.4558 no . 4_565
C(14) H(13) 2.9754 no . 2_557
C(15) H(3) 2.9215 no . 4_564
C(15) H(15) 3.0843 no . 2_557
C(15) H(17) 3.4851 no . 2_557
C(16) H(3) 3.1521 no . 4_564
C(16) H(15) 3.1366 no . 2_557
C(16) H(17) 3.4985 no . 2_557
C(16) H(18) 3.3883 no . 2_557
C(17) H(17) 3.4177 no . 2_557
C(17) H(18) 3.0801 no . 2_557
C(18) H(18) 3.3123 no . 2_557
C(19) H(24) 3.2226 no . 4_664
C(19) H(25) 3.1467 no . 4_664
C(20) H(25) 3.5134 no . 4_664
C(20) H(28) 3.2997 no . 3_646
C(21) H(3) 3.0948 no . 4_564
C(21) H(15) 3.3130 no . 2_557
C(22) H(2) 3.2774 no . 4_564
C(22) H(3) 3.3321 no . 4_564
C(22) H(9) 3.5629 no . 3_656
C(22) H(25) 3.0733 no . 2_467
C(22) H(26) 3.2881 no . 2_467
C(23) H(2) 3.5837 no . 4_564
C(23) H(25) 2.8996 no . 2_467
C(23) H(26) 3.4970 no . 2_467
C(24) H(3) 3.5742 no . 4_564
C(24) H(9) 3.4388 no . 3_656
C(24) H(16) 3.4160 no . 4_564
C(24) H(25) 3.4505 no . 2_467
C(25) H(16) 3.2559 no . 4_564
C(25) H(18) 3.5491 no . 4_564
C(26) H(7) 3.5580 no . 1_455
C(28) H(25) 3.1683 no . 2_467
C(28) H(26) 3.4366 no . 2_467
C(30) H(10) 3.2839 no . 4_565
C(31) H(10) 3.2485 no . 4_565
C(32) H(10) 3.3863 no . 4_565
C(33) H(6) 3.3940 no . 4_664
C(34) H(8) 3.1924 no . 4_665
C(34) H(27) 3.5626 no . 2_567
C(35) H(8) 3.0370 no . 4_665
C(36) H(8) 3.5209 no . 4_665
C(36) H(9) 3.3460 no . 3_656
C(36) H(23) 3.5491 no . 2_467
H(1) F(4) 2.4074 no . 3_657
H(1) C(14) 3.4950 no . 3_657
H(1) H(6) 3.3720 no . 3_657
H(1) H(10) 3.4086 no . 2_567
H(1) H(11) 3.0059 no . 2_567
H(1) H(18) 3.5016 no . 3_657
H(1) H(19) 3.1324 no . 3_657
H(2) F(4) 3.2093 no . 3_657
H(2) F(6) 3.0216 no . 4_565
H(2) O(5) 3.0541 no . 4_565
H(2) O(7) 2.6194 no . 4_565
H(2) O(9) 3.5942 no . 4_565
H(2) C(13) 3.1485 no . 3_657
H(2) C(14) 3.4633 no . 3_657
H(2) C(22) 3.2774 no . 4_565
H(2) C(23) 3.5837 no . 4_565
H(2) H(6) 2.6372 no . 3_657
H(2) H(13) 3.4585 no . 4_565
H(2) H(21) 3.4637 no . 2_467
H(3) F(6) 2.7011 no . 4_565
H(3) F(7) 3.1090 no . 4_565
H(3) O(5) 3.0862 no . 4_565
H(3) O(6) 3.3876 no . 4_565
H(3) O(7) 3.4306 no . 4_565
H(3) C(15) 2.9215 no . 4_565
H(3) C(16) 3.1521 no . 4_565
H(3) C(21) 3.0948 no . 4_565
H(3) C(22) 3.3321 no . 4_565
H(3) C(24) 3.5742 no . 4_565
H(3) H(4) 3.5720 no . 1_455
H(3) H(5) 3.2321 no . 1_455
H(3) H(21) 3.4619 no . 2_467
H(4) F(2) 2.3467 no . 1_655
H(4) F(8) 2.6014 no . 1_655
H(4) C(7) 3.4754 no . 1_655
H(4) H(3) 3.5720 no . 1_655
H(4) H(14) 3.4860 no . 1_655
H(4) H(20) 3.3884 no . 2_557
H(4) H(26) 3.3810 no . 2_567
H(4) H(28) 3.0460 no . 2_567
H(5) F(2) 2.9034 no . 1_655
H(5) F(6) 3.0168 no . 2_557
H(5) F(7) 3.0102 no . 4_665
H(5) H(3) 3.2321 no . 1_655
H(5) H(15) 3.3753 no . 1_655
H(5) H(16) 3.3432 no . 1_655
H(6) F(5) 3.2388 no . 4_665
H(6) F(6) 2.6925 no . 2_557
H(6) C(4) 3.4168 no . 3_647
H(6) C(5) 3.0221 no . 3_647
H(6) C(33) 3.3940 no . 4_665
H(6) H(1) 3.3720 no . 3_647
H(6) H(2) 2.6372 no . 3_647
H(6) H(21) 2.8499 no . 4_665
H(6) H(22) 3.1110 no . 4_665
H(7) F(1) 2.5806 no . 4_664
H(7) F(4) 3.3514 no . 4_664
H(7) O(4) 3.4040 no . 4_664
H(7) C(3) 3.4562 no . 4_664
H(7) C(8) 3.3101 no . 4_664
H(7) C(9) 3.1447 no . 4_664
H(7) C(14) 3.2137 no . 4_664
H(7) C(26) 3.5580 no . 1_655
H(7) H(11) 3.1386 no . 1_655
H(8) F(1) 3.0062 no . 4_664
H(8) O(4) 3.2064 no . 4_664
H(8) C(34) 3.1924 no . 4_664
H(8) C(35) 3.0370 no . 4_664
H(8) C(36) 3.5209 no . 4_664
H(8) H(24) 2.5336 no . 4_664
H(8) H(25) 2.3438 no . 4_664
H(8) H(27) 3.1070 no . 4_664
H(9) F(7) 2.8294 no . 3_646
H(9) O(8) 2.5733 no . 3_646
H(9) O(10) 2.9268 no . 3_646
H(9) C(22) 3.5629 no . 3_646
H(9) C(24) 3.4388 no . 3_646
H(9) C(36) 3.3460 no . 3_646
H(9) H(24) 3.4773 no . 4_664
H(9) H(25) 3.1128 no . 4_664
H(9) H(28) 2.8985 no . 3_646
H(10) F(4) 3.4510 no . 4_564
H(10) O(1) 3.2267 no . 4_564
H(10) C(30) 3.2839 no . 4_564
H(10) C(31) 3.2485 no . 4_564
H(10) C(32) 3.3863 no . 4_564
H(10) H(1) 3.4086 no . 2_467
H(10) H(16) 2.5537 no . 4_564
H(10) H(18) 2.7508 no . 4_564
H(10) H(19) 2.7399 no . 4_564
H(11) F(4) 2.5189 no . 4_564
H(11) F(5) 2.6809 no . 1_455
H(11) C(4) 3.5649 no . 2_467
H(11) C(14) 3.4558 no . 4_564
H(11) H(1) 3.0059 no . 2_467
H(11) H(7) 3.1386 no . 1_455
H(11) H(22) 3.5629 no . 1_455
H(12) F(3) 2.4613 no . 1_455
H(12) F(5) 2.5874 no . 1_455
H(12) H(17) 3.1540 no . 2_457
H(12) H(18) 3.5642 no . 2_457
H(12) H(22) 3.3051 no . 1_455
H(13) F(4) 2.9535 no . 2_457
H(13) O(3) 2.6982 no . 2_457
H(13) C(8) 3.2319 no . 2_457
H(13) C(9) 3.0761 no . 2_457
H(13) C(14) 2.9754 no . 2_457
H(13) H(2) 3.4585 no . 4_564
H(13) H(19) 3.3271 no . 2_457
H(13) H(20) 3.2695 no . 2_457
H(14) H(4) 3.4860 no . 1_455
H(14) H(20) 3.4046 no . 2_457
H(15) F(6) 3.4026 no . 2_457
H(15) O(3) 3.2078 no . 2_457
H(15) O(5) 2.6328 no . 2_457
H(15) C(15) 3.0843 no . 2_457
H(15) C(16) 3.1366 no . 2_457
H(15) C(21) 3.3130 no . 2_457
H(15) H(5) 3.3753 no . 1_455
H(16) F(7) 2.6911 no . 4_565
H(16) C(24) 3.4160 no . 4_565
H(16) C(25) 3.2559 no . 4_565
H(16) H(5) 3.3432 no . 1_455
H(16) H(10) 2.5537 no . 4_565
H(17) F(3) 2.9926 no . 2_457
H(17) F(5) 3.2649 no . 2_457
H(17) O(3) 3.3679 no . 2_457
H(17) C(8) 3.1149 no . 2_457
H(17) C(9) 3.1067 no . 2_457
H(17) C(10) 3.1070 no . 2_457
H(17) C(15) 3.4851 no . 2_457
H(17) C(16) 3.4985 no . 2_457
H(17) C(17) 3.4177 no . 2_457
H(17) H(12) 3.1540 no . 2_557
H(18) F(5) 3.3763 no . 2_457
H(18) C(16) 3.3883 no . 2_457
H(18) C(17) 3.0801 no . 2_457
H(18) C(18) 3.3123 no . 2_457
H(18) C(25) 3.5491 no . 4_565
H(18) H(1) 3.5016 no . 3_647
H(18) H(10) 2.7508 no . 4_565
H(18) H(12) 3.5642 no . 2_557
H(19) H(1) 3.1324 no . 3_647
H(19) H(10) 2.7399 no . 4_565
H(19) H(13) 3.3271 no . 2_557
H(20) F(3) 3.5403 no . 2_457
H(20) F(8) 3.1578 no . 2_557
H(20) C(10) 3.2021 no . 2_457
H(20) C(11) 3.1966 no . 2_457
H(20) H(4) 3.3884 no . 2_457
H(20) H(13) 3.2695 no . 2_557
H(20) H(14) 3.4046 no . 2_557
H(21) F(6) 3.1016 no . 3_656
H(21) C(2) 3.2874 no . 2_567
H(21) C(3) 3.2314 no . 2_567
H(21) C(4) 3.1359 no . 2_567
H(21) C(5) 3.0046 no . 2_567
H(21) C(6) 3.0093 no . 2_567
H(21) C(7) 3.1400 no . 2_567
H(21) H(2) 3.4637 no . 2_567
H(21) H(3) 3.4619 no . 2_567
H(21) H(6) 2.8499 no . 4_664
H(22) H(6) 3.1110 no . 4_664
H(22) H(11) 3.5629 no . 1_655
H(22) H(12) 3.3051 no . 1_655
H(23) F(1) 3.2419 no . 2_567
H(23) O(2) 2.6154 no . 2_567
H(23) C(1) 3.0971 no . 2_567
H(23) C(2) 2.9467 no . 2_567
H(23) C(3) 3.0475 no . 2_567
H(23) C(36) 3.5491 no . 2_567
H(23) H(27) 2.7969 no . 2_567
H(23) H(28) 3.4889 no . 2_567
H(24) C(19) 3.2226 no . 4_665
H(24) H(8) 2.5336 no . 4_665
H(24) H(9) 3.4773 no . 4_665
H(24) H(27) 3.4675 no . 2_567
H(24) H(28) 3.4009 no . 2_567
H(25) F(8) 3.4741 no . 2_567
H(25) O(8) 2.9291 no . 2_567
H(25) C(19) 3.1467 no . 4_665
H(25) C(20) 3.5134 no . 4_665
H(25) C(22) 3.0733 no . 2_567
H(25) C(23) 2.8996 no . 2_567
H(25) C(24) 3.4505 no . 2_567
H(25) C(28) 3.1683 no . 2_567
H(25) H(8) 2.3438 no . 4_665
H(25) H(9) 3.1128 no . 4_665
H(26) F(2) 2.8361 no . 2_567
H(26) F(8) 3.0815 no . 2_567
H(26) O(1) 3.5987 no . 2_567
H(26) O(2) 3.1513 no . 2_567
H(26) O(8) 3.3778 no . 2_567
H(26) C(1) 3.0136 no . 2_567
H(26) C(2) 3.0457 no . 2_567
H(26) C(7) 2.9868 no . 2_567
H(26) C(22) 3.2881 no . 2_567
H(26) C(23) 3.4970 no . 2_567
H(26) C(28) 3.4366 no . 2_567
H(26) H(4) 3.3810 no . 2_467
H(27) C(34) 3.5626 no . 2_467
H(27) H(8) 3.1070 no . 4_665
H(27) H(23) 2.7969 no . 2_467
H(27) H(24) 3.4675 no . 2_467
H(28) F(3) 3.2176 no . 2_467
H(28) F(8) 3.5533 no . 2_567
H(28) C(20) 3.2997 no . 3_656
H(28) H(4) 3.0460 no . 2_467
H(28) H(9) 2.8985 no . 3_656
H(28) H(23) 3.4889 no . 2_467
H(28) H(24) 3.4009 no . 2_467
